data_7009633
loop_
_publ_author_name
'Bruce, Michael I.'
'Low, Paul J.'
'Zaitseva, Natasha N.'
'Kahlal, Samia'
'Halet, Jean-Fran\,cois'
'Skelton, Brian W.'
'White, Allan H.'

_publ_section_title
;
 Syntheses and reactions of some cluster complexes containing C4
 ligands with iron, ruthenium and cobalt carbonyls
;
_journal_issue 17
_journal_name_full 'Journal of the Chemical Society, Dalton Transactions'
_journal_page_first 2939
_journal_paper_doi 10.1039/b002406f
_journal_year 2000
_chemical_formula_sum 'C21 H6 O12 Ru3 W'
_chemical_formula_weight 937.34
_space_group_IT_number 2
_symmetry_cell_setting triclinic
_symmetry_space_group_name_Hall '-P 1'
_symmetry_space_group_name_H-M 'P -1'
_cell_angle_alpha 101.31(5)
_cell_angle_beta 108.93(4)
_cell_angle_gamma 104.19(6)
_cell_formula_units_Z 2
_cell_length_a 12.894(9)
_cell_length_b 11.513(10)
_cell_length_c 10.121(3)
_cell_measurement_reflns_used 8
_cell_measurement_temperature 293
_cell_measurement_theta_max 25.3
_cell_measurement_theta_min 21.5
_cell_volume 1314.1(17)
_computing_cell_refinement 'Enraf Nonius software'
_computing_data_collection 'Enraf Nonius software'
_computing_data_reduction xtal
_computing_molecular_graphics xtal
_computing_publication_material 'xtal BONDLA CIFIO'
_computing_structure_refinement xtal
_computing_structure_solution xtal
_diffrn_ambient_temperature 293
_diffrn_measurement_device_type
;
CAD4
;
_diffrn_measurement_method '2\Q-\w scans'
_diffrn_radiation_detector 'single counter'
_diffrn_radiation_monochromator graphite
_diffrn_radiation_source 'rotating anode'
_diffrn_radiation_type 'Mo K\a'
_diffrn_radiation_wavelength .71073
_diffrn_reflns_limit_h_max 15
_diffrn_reflns_limit_h_min -15
_diffrn_reflns_limit_k_max 14
_diffrn_reflns_limit_k_min -14
_diffrn_reflns_limit_l_max 12
_diffrn_reflns_limit_l_min 0
_diffrn_reflns_number 6010
_diffrn_reflns_theta_max 25.0
_diffrn_reflns_theta_min 1
_diffrn_standards_decay_% 0
_diffrn_standards_interval_time 3600
_diffrn_standards_number 8
_exptl_absorpt_coefficient_mu 6.111
_exptl_absorpt_correction_T_max 0.37
_exptl_absorpt_correction_T_min 0.21
_exptl_absorpt_correction_type analytical
_exptl_absorpt_process_details
;
 XTAL absorb            
;
_exptl_crystal_colour 'dark red'
_exptl_crystal_density_diffrn 2.369
_exptl_crystal_description prism
_exptl_crystal_F_000 868
_exptl_crystal_size_max 0.48
_exptl_crystal_size_mid 0.32
_exptl_crystal_size_min 0.22
_refine_diff_density_max 1.45
_refine_diff_density_min -1.25
_refine_ls_abs_structure_details none
_refine_ls_extinction_coef 1180(186)
_refine_ls_extinction_method Zachariasen
_refine_ls_goodness_of_fit_all 2.10
_refine_ls_goodness_of_fit_ref 2.13
_refine_ls_hydrogen_treatment noref
_refine_ls_matrix_type F
_refine_ls_number_constraints 0
_refine_ls_number_parameters 335
_refine_ls_number_reflns 5047
_refine_ls_number_restraints 0
_refine_ls_R_factor_all .062
_refine_ls_R_factor_gt 0.056
_refine_ls_shift/su_max .028
_refine_ls_shift/su_mean .0028
_refine_ls_structure_factor_coef F
_refine_ls_weighting_scheme sigma
_refine_ls_wR_factor_all .077
_refine_ls_wR_factor_ref 0.076
_reflns_limit_h_max 15
_reflns_limit_h_min -15
_reflns_limit_k_max 14
_reflns_limit_k_min -14
_reflns_limit_l_max 12
_reflns_limit_l_min 0
_reflns_number_gt 5047
_reflns_number_observed 6010
_reflns_number_total 6010
_reflns_threshold_expression 'I    > 3.00 sig(I   )'
_cod_data_source_file b002406f.txt
_cod_data_source_block br525
_cod_original_sg_symbol_Hall -p_1
_cod_original_sg_symbol_H-M P_-1
_cod_original_formula_sum 'C21 H6 O12 Ru3 W1'
_cod_database_code 7009633

loop_
_symmetry_equiv_pos_as_xyz
+x,+y,+z
-x,-y,-z

loop_
_atom_site_label
_atom_site_fract_x
_atom_site_fract_y
_atom_site_fract_z
_atom_site_U_iso_or_equiv
_atom_site_adp_type
_atom_site_calc_flag
_atom_site_calc_attached_atom
_atom_site_occupancy
_atom_site_disorder_assembly
_atom_site_disorder_group
Ru1 .41245(8) 1.17666(9) .98972(11) .0479(4) Uani ? ? 1.00000 ? ?
Ru2 .19031(8) 1.00636(9) .80501(11) .0466(4) Uani ? ? 1.00000 ? ?
Ru3 .34088(9) 1.11725(9) .68534(11) .0472(4) Uani ? ? 1.00000 ? ?
W4 .20530(4) .53978(4) .36858(5) .0420(2) Uani ? ? 1.00000 ? ?
C11 .5737(12) 1.2556(13) 1.0436(15) .061(6) Uani ? ? 1.00000 ? ?
O11 .6689(10) 1.3001(13) 1.0721(13) .097(6) Uani ? ? 1.00000 ? ?
C12 .3838(13) 1.3324(15) 1.0421(17) .074(7) Uani ? ? 1.00000 ? ?
O12 .3619(12) 1.4193(12) 1.0645(17) .118(8) Uani ? ? 1.00000 ? ?
C13 .4212(12) 1.1397(15) 1.1684(16) .067(6) Uani ? ? 1.00000 ? ?
O13 .4228(10) 1.1133(12) 1.2702(12) .088(6) Uani ? ? 1.00000 ? ?
C21 .0561(12) .8915(14) .6409(16) .067(6) Uani ? ? 1.00000 ? ?
O21 -.0216(11) .8260(14) .5422(16) .125(7) Uani ? ? 1.00000 ? ?
C22 .1780(12) .9142(16) .9346(19) .077(7) Uani ? ? 1.00000 ? ?
O22 .1700(13) .8571(14) 1.0193(15) .114(8) Uani ? ? 1.00000 ? ?
C23 .1230(13) 1.1180(14) .8739(18) .074(7) Uani ? ? 1.00000 ? ?
O23 .0817(13) 1.1851(15) .923(2) .142(9) Uani ? ? 1.00000 ? ?
C31 .2562(12) 1.0462(14) .4773(15) .062(6) Uani ? ? 1.00000 ? ?
O31 .2004(11) .9940(12) .3587(10) .099(6) Uani ? ? 1.00000 ? ?
C32 .4883(13) 1.1356(14) .6752(18) .069(7) Uani ? ? 1.00000 ? ?
O32 .5765(11) 1.1474(14) .6717(17) .108(8) Uani ? ? 1.00000 ? ?
C33 .3585(14) 1.2893(14) .7072(15) .065(6) Uani ? ? 1.00000 ? ?
O33 .3687(11) 1.3939(11) .7225(14) .095(6) Uani ? ? 1.00000 ? ?
C41 .2349(12) .3753(13) .3526(14) .059(6) Uani ? ? 1.00000 ? ?
O41 .2495(11) .2818(10) .3439(14) .099(6) Uani ? ? 1.00000 ? ?
C42 .3808(12) .5951(12) .4462(17) .063(6) Uani ? ? 1.00000 ? ?
O42 .4759(9) .6255(11) .4784(14) .088(6) Uani ? ? 1.00000 ? ?
C43 .1596(12) .4873(16) .523(2) .074(7) Uani ? ? 1.00000 ? ?
O43 .1337(11) .4646(13) .6150(14) .102(7) Uani ? ? 1.00000 ? ?
C1 .3719(9) 1.0148(12) .8499(12) .045(4) Uani ? ? 1.00000 ? ?
C2 .3100(10) .9279(11) .7225(12) .043(4) Uani ? ? 1.00000 ? ?
C3 .2862(10) .8102(12) .6263(12) .044(4) Uani ? ? 1.00000 ? ?
C4 .2623(10) .7101(11) .5378(12) .043(4) Uani ? ? 1.00000 ? ?
C401 .1480(14) .6563(16) .2196(16) .075(7) Uani ? ? 1.00000 ? ?
C402 .0565(13) .6047(16) .2504(15) .067(7) Uani ? ? 1.00000 ? ?
C403 .0183(15) .482(2) .195(2) .092(9) Uani ? ? 1.00000 ? ?
C404 .088(3) .448(2) .127(2) .129(12) Uani ? ? 1.00000 ? ?
C405 .173(2) .565(4) .135(2) .138(16) Uani ? ? 1.00000 ? ?
H401 .19528 .74719 .25661 .08200 Uiso ? ? 1.00000 ? ?
H402 .02312 .65379 .30411 .08600 Uiso ? ? 1.00000 ? ?
H403 -.04844 .42655 .19970 .09200 Uiso ? ? 1.00000 ? ?
H404 .08914 .36583 .08311 .12900 Uiso ? ? 1.00000 ? ?
H405 .22661 .58057 .09069 .22000 Uiso ? ? 1.00000 ? ?

loop_
_atom_site_aniso_label
_atom_site_aniso_U_11
_atom_site_aniso_U_22
_atom_site_aniso_U_33
_atom_site_aniso_U_12
_atom_site_aniso_U_13
_atom_site_aniso_U_23
Ru1 .0462(5) .0419(5) .0458(5) .0144(4) .0115(4) .0034(4)
Ru2 .0420(5) .0377(5) .0537(6) .0135(4) .0170(4) .0029(4)
Ru3 .0486(6) .0424(5) .0487(6) .0160(4) .0152(4) .0154(4)
W4 .0426(3) .0381(3) .0401(3) .0140(2) .0128(2) .00577(19)
C11 .053(8) .055(8) .057(8) .013(6) .010(6) .006(6)
O11 .061(7) .112(10) .095(9) .001(7) .024(6) .025(7)
C12 .063(9) .058(9) .076(10) .018(7) .010(8) -.002(8)
O12 .120(11) .064(8) .164(13) .050(8) .049(10) .008(8)
C13 .055(8) .074(10) .061(9) .020(7) .021(7) .002(8)
O13 .094(8) .110(10) .054(6) .021(7) .029(6) .028(6)
C21 .052(8) .062(9) .069(9) .016(7) .010(7) .012(7)
O21 .075(8) .112(11) .112(10) .004(8) -.009(8) -.012(9)
C22 .052(8) .075(11) .086(11) .017(7) .028(8) -.009(9)
O22 .132(12) .123(12) .105(10) .026(9) .064(9) .063(9)
C23 .060(9) .059(9) .087(11) .021(7) .023(8) -.000(8)
O23 .111(11) .129(13) .185(16) .063(10) .069(11) -.006(12)
C31 .068(9) .065(9) .053(8) .023(7) .022(7) .022(7)
O31 .126(10) .101(9) .028(5) .018(7) .002(6) .008(5)
C32 .066(9) .056(8) .092(11) .018(7) .035(8) .033(8)
O32 .080(8) .124(11) .159(13) .038(8) .073(9) .077(10)
C33 .089(10) .056(9) .050(7) .030(8) .019(7) .021(6)
O33 .113(9) .055(7) .121(10) .036(7) .039(8) .034(7)
C41 .065(8) .056(8) .047(7) .022(7) .007(6) .016(6)
O41 .117(10) .048(6) .119(10) .035(6) .025(8) .021(6)
C42 .053(8) .045(7) .095(11) .023(6) .033(8) .012(7)
O42 .053(6) .095(9) .114(9) .031(6) .023(6) .029(7)
C43 .050(8) .084(11) .092(11) .017(7) .036(8) .026(9)
O43 .111(10) .119(11) .093(9) .024(8) .067(8) .037(8)
C1 .039(6) .060(7) .040(6) .026(5) .010(5) .019(5)
C2 .045(6) .050(7) .038(6) .019(5) .019(5) .012(5)
C3 .046(6) .054(7) .036(5) .025(5) .013(5) .015(5)
C4 .046(6) .049(7) .036(6) .020(5) .013(5) .015(5)
C401 .077(10) .074(10) .047(8) .004(8) .003(7) .027(7)
C402 .068(9) .085(11) .054(8) .041(9) .022(7) .021(8)
C403 .067(10) .096(14) .070(11) .004(10) -.006(9) .018(10)
C404 .20(3) .077(13) .058(11) .091(16) -.026(14) -.026(10)
C405 .128(18) .31(4) .042(9) .15(2) .041(11) .085(17)

loop_
_atom_type_symbol
_atom_type_description
_atom_type_oxidation_number
_atom_type_number_in_cell
_atom_type_scat_dispersion_real
_atom_type_scat_dispersion_imag
_atom_type_scat_source
C ? 0 42 .002 .002 'Int Tables Vol IV Tables 2.2B and 2.3.1'
O ? 0 24 .008 .006 'Int Tables Vol IV Tables 2.2B and 2.3.1'
H ? 0 12 0 0 'Int Tables Vol IV Tables 2.2B and 2.3.1'
W ? 0 2 -1.421 6.872 'Int Tables Vol IV Tables 2.2B and 2.3.1'
Ru ? 0 6 -1.42 .836 'Int Tables Vol IV Tables 2.2B and 2.3.1'

loop_
_diffrn_attenuator_code
_diffrn_attenuator_scale
? ?

loop_
_geom_angle_atom_site_label_1
_geom_angle_atom_site_label_2
_geom_angle_atom_site_label_3
_geom_angle_site_symmetry_1
_geom_angle_site_symmetry_2
_geom_angle_site_symmetry_3
_geom_angle
_geom_angle_publ_flag
Ru2 Ru1 Ru3 . . . 59.70(5) ?
Ru2 Ru1 C11 . . . 154.7(5) ?
Ru2 Ru1 C12 . . . 103.2(4) ?
Ru2 Ru1 C13 . . . 98.9(4) ?
Ru2 Ru1 C1 . . . 51.6(4) ?
Ru3 Ru1 C11 . . . 98.7(5) ?
Ru3 Ru1 C12 . . . 103.2(5) ?
Ru3 Ru1 C13 . . . 154.3(4) ?
Ru3 Ru1 C1 . . . 51.9(4) ?
C11 Ru1 C12 . . . 94.1(7) ?
C11 Ru1 C13 . . . 97.8(6) ?
C11 Ru1 C1 . . . 105.6(6) ?
C12 Ru1 C13 . . . 95.1(8) ?
C12 Ru1 C1 . . . 149.8(5) ?
C13 Ru1 C1 . . . 104.5(6) ?
Ru1 Ru2 Ru3 . . . 59.99(5) ?
Ru1 Ru2 C21 . . . 164.8(6) ?
Ru1 Ru2 C22 . . . 95.5(4) ?
Ru1 Ru2 C23 . . . 90.1(4) ?
Ru1 Ru2 C1 . . . 43.5(3) ?
Ru1 Ru2 C2 . . . 76.6(2) ?
Ru3 Ru2 C21 . . . 105.2(6) ?
Ru3 Ru2 C22 . . . 143.3(5) ?
Ru3 Ru2 C23 . . . 111.2(6) ?
Ru3 Ru2 C1 . . . 50.9(4) ?
Ru3 Ru2 C2 . . . 51.5(3) ?
C21 Ru2 C22 . . . 95.7(7) ?
C21 Ru2 C23 . . . 99.2(7) ?
C21 Ru2 C1 . . . 125.8(6) ?
C21 Ru2 C2 . . . 91.6(6) ?
C22 Ru2 C23 . . . 94.4(9) ?
C22 Ru2 C1 . . . 92.4(6) ?
C22 Ru2 C2 . . . 99.0(7) ?
C23 Ru2 C1 . . . 133.5(5) ?
C23 Ru2 C2 . . . 161.9(6) ?
C1 Ru2 C2 . . . 34.2(4) ?
Ru1 Ru3 Ru2 . . . 60.30(5) ?
Ru1 Ru3 C31 . . . 164.8(5) ?
Ru1 Ru3 C32 . . . 98.3(5) ?
Ru1 Ru3 C33 . . . 87.4(4) ?
Ru1 Ru3 C1 . . . 43.6(3) ?
Ru1 Ru3 C2 . . . 77.0(3) ?
Ru2 Ru3 C31 . . . 104.5(5) ?
Ru2 Ru3 C32 . . . 143.8(6) ?
Ru2 Ru3 C33 . . . 112.8(6) ?
Ru2 Ru3 C1 . . . 50.8(3) ?
Ru2 Ru3 C2 . . . 52.0(4) ?
C31 Ru3 C32 . . . 94.1(7) ?
C31 Ru3 C33 . . . 100.6(6) ?
C31 Ru3 C1 . . . 127.2(6) ?
C31 Ru3 C2 . . . 92.9(6) ?
C32 Ru3 C33 . . . 93.3(7) ?
C32 Ru3 C1 . . . 93.2(7) ?
C32 Ru3 C2 . . . 97.1(6) ?
C33 Ru3 C1 . . . 131.0(5) ?
C33 Ru3 C2 . . . 162.4(6) ?
C1 Ru3 C2 . . . 34.4(4) ?
C41 W4 C42 . . . 77.8(6) ?
C41 W4 C43 . . . 78.7(7) ?
C41 W4 C4 . . . 135.4(5) ?
C41 W4 C401 . . . 138.4(6) ?
C41 W4 C402 . . . 135.7(5) ?
C41 W4 C403 . . . 102.5(7) ?
C41 W4 C404 . . . 83.7(8) ?
C41 W4 C405 . . . 103.9(11) ?
C42 W4 C43 . . . 106.8(7) ?
C42 W4 C4 . . . 75.2(6) ?
C42 W4 C401 . . . 107.1(6) ?
C42 W4 C402 . . . 139.5(6) ?
C42 W4 C403 . . . 156.5(8) ?
C42 W4 C404 . . . 123.6(10) ?
C42 W4 C405 . . . 97.4(8) ?
C43 W4 C4 . . . 76.1(6) ?
C43 W4 C401 . . . 134.2(7) ?
C43 W4 C402 . . . 102.6(7) ?
C43 W4 C403 . . . 96.2(7) ?
C43 W4 C404 . . . 121.0(8) ?
C43 W4 C405 . . . 155.6(7) ?
C4 W4 C401 . . . 83.8(5) ?
C4 W4 C402 . . . 85.8(5) ?
C4 W4 C403 . . . 116.1(7) ?
C4 W4 C404 . . . 140.8(8) ?
C4 W4 C405 . . . 114.2(10) ?
C401 W4 C402 . . . 34.3(7) ?
C401 W4 C403 . . . 56.9(7) ?
C401 W4 C404 . . . 58.7(7) ?
C401 W4 C405 . . . 35.1(11) ?
C402 W4 C403 . . . 33.2(7) ?
C402 W4 C404 . . . 57.2(9) ?
C402 W4 C405 . . . 58.3(9) ?
C403 W4 C404 . . . 34.8(11) ?
C403 W4 C405 . . . 59.4(8) ?
C404 W4 C405 . . . 37.4(10) ?
Ru1 C11 O11 . . . 178.0(14) ?
Ru1 C12 O12 . . . 175.8(13) ?
Ru1 C13 O13 . . . 177.1(11) ?
Ru2 C21 O21 . . . 178.0(17) ?
Ru2 C22 O22 . . . 178.7(16) ?
Ru2 C23 O23 . . . 176.3(18) ?
Ru3 C31 O31 . . . 172.6(15) ?
Ru3 C32 O32 . . . 178.8(15) ?
Ru3 C33 O33 . . . 178.8(16) ?
W4 C41 O41 . . . 178.6(15) ?
W4 C42 O42 . . . 174.8(16) ?
W4 C43 O43 . . . 175.9(16) ?
Ru1 C1 Ru2 . . . 84.9(5) ?
Ru1 C1 Ru3 . . . 84.5(5) ?
Ru1 C1 C2 . . . 153.2(11) ?
Ru2 C1 Ru3 . . . 78.2(4) ?
Ru2 C1 C2 . . . 75.1(8) ?
Ru3 C1 C2 . . . 74.2(8) ?
Ru2 C2 Ru3 . . . 76.5(4) ?
Ru2 C2 C1 . . . 70.7(8) ?
Ru2 C2 C3 . . . 129.5(8) ?
Ru3 C2 C1 . . . 71.4(8) ?
Ru3 C2 C3 . . . 129.7(10) ?
C1 C2 C3 . . . 150.1(13) ?
C2 C3 C4 . . . 176.8(13) ?
W4 C4 C3 . . . 173.8(11) ?
W4 C401 C402 . . . 73.4(11) ?
W4 C401 C405 . . . 75.4(15) ?
W4 C401 H401 . . . 115.5(10) ?
C402 C401 C405 . . . 111.1(18) ?
C402 C401 H401 . . . 125.2(19) ?
C405 C401 H401 . . . 124(2) ?
W4 C402 C401 . . . 72.3(11) ?
W4 C402 C403 . . . 74.5(12) ?
W4 C402 H402 . . . 121.5(11) ?
C401 C402 C403 . . . 110.6(18) ?
C401 C402 H402 . . . 123.4(17) ?
C403 C402 H402 . . . 126.0(18) ?
W4 C403 C402 . . . 72.3(9) ?
W4 C403 C404 . . . 71.1(11) ?
W4 C403 H403 . . . 123.7(16) ?
C402 C403 C404 . . . 108.7(18) ?
C402 C403 H403 . . . 124(2) ?
C404 C403 H403 . . . 127(2) ?
W4 C404 C403 . . . 74.1(10) ?
W4 C404 C405 . . . 74.1(10) ?
W4 C404 H404 . . . 116.0(19) ?
C403 C404 C405 . . . 108(2) ?
C403 C404 H404 . . . 131(3) ?
C405 C404 H404 . . . 121(3) ?
W4 C405 C401 . . . 69.5(11) ?
W4 C405 C404 . . . 68.6(13) ?
W4 C405 H405 . . . 129(2) ?
C401 C405 C404 . . . 101(2) ?
C401 C405 H405 . . . 125(4) ?
C404 C405 H405 . . . 133(3) ?

loop_
_geom_bond_atom_site_label_1
_geom_bond_atom_site_label_2
_geom_bond_site_symmetry_1
_geom_bond_site_symmetry_2
_geom_bond_distance
_geom_bond_publ_flag
Ru1 Ru2 . . 2.8068(19) ?
Ru1 Ru3 . . 2.7981(18) ?
Ru1 C11 . . 1.894(14) ?
Ru1 C12 . . 1.927(18) ?
Ru1 C13 . . 1.912(18) ?
Ru1 C1 . . 1.939(12) ?
Ru2 Ru3 . . 2.790(2) ?
Ru2 C21 . . 1.911(11) ?
Ru2 C22 . . 1.86(2) ?
Ru2 C23 . . 1.865(19) ?
Ru2 C1 . . 2.209(13) ?
Ru2 C2 . . 2.262(14) ?
Ru3 C31 . . 1.921(13) ?
Ru3 C32 . . 1.899(19) ?
Ru3 C33 . . 1.897(17) ?
Ru3 C1 . . 2.213(14) ?
Ru3 C2 . . 2.246(13) ?
W4 C41 . . 2.009(17) ?
W4 C42 . . 2.022(14) ?
W4 C43 . . 1.99(2) ?
W4 C4 . . 2.116(11) ?
W4 C401 . . 2.275(18) ?
W4 C402 . . 2.288(18) ?
W4 C403 . . 2.314(16) ?
W4 C404 . . 2.276(17) ?
W4 C405 . . 2.35(2) ?
C11 O11 . . 1.122(19) ?
C12 O12 . . 1.11(2) ?
C13 O13 . . 1.13(2) ?
C21 O21 . . 1.120(16) ?
C22 O22 . . 1.19(3) ?
C23 O23 . . 1.16(3) ?
C31 O31 . . 1.125(14) ?
C32 O32 . . 1.12(2) ?
C33 O33 . . 1.15(2) ?
C41 O41 . . 1.13(2) ?
C42 O42 . . 1.104(18) ?
C43 O43 . . 1.14(3) ?
C1 C2 . . 1.317(13) ?
C2 C3 . . 1.401(17) ?
C3 C4 . . 1.212(16) ?
C401 C402 . . 1.35(3) ?
C401 C405 . . 1.40(4) ?
C401 H401 . . .996(15) ?
C402 C403 . . 1.32(3) ?
C402 H402 . . .98(2) ?
C403 C404 . . 1.37(4) ?
C403 H403 . . .96(2) ?
C404 C405 . . 1.48(4) ?
C404 H404 . . .97(3) ?
C405 H405 . . .94(3) ?

loop_
_geom_contact_atom_site_label_1
_geom_contact_atom_site_label_2
_geom_contact_distance
_geom_contact_site_symmetry_1
_geom_contact_site_symmetry_2
_geom_contact_publ_flag
Ru1 O11 3.016(12) . . ?
Ru1 O12 3.030(16) . . ?
Ru1 O13 3.037(13) . . ?
Ru1 C23 3.373(16) . . ?
Ru1 C33 3.309(16) . . ?
Ru1 C2 3.170(11) . . ?
Ru2 O21 3.031(11) . . ?
Ru2 O22 3.055(18) . . ?
Ru2 O23 3.03(2) . . ?
Ru2 C3 3.334(14) . . ?
Ru3 O31 3.039(8) . . ?
Ru3 O32 3.023(16) . . ?
Ru3 O33 3.049(13) . . ?
Ru3 C3 3.320(13) . . ?
W4 O41 3.137(14) . . ?
W4 O42 3.123(11) . . ?
W4 O43 3.126(16) . . ?
W4 C3 3.323(11) . . ?
W4 H401 2.850(2) . . ?
W4 H402 2.9189(17) . . ?
W4 H403 2.955(2) . . ?
W4 H404 2.8379(11) . . ?
W4 H405 3.0270(10) . . ?
C11 C12 2.80(3) . . ?
C11 C13 2.87(2) . . ?
C12 C13 2.83(3) . . ?
C21 C22 2.80(2) . . ?
C21 C23 2.88(2) . . ?
C22 C23 2.74(3) . . ?
C22 C1 2.95(2) . . ?
O23 H404 2.332(18) . '1 566' ?
C31 C32 2.797(19) . . ?
C31 C33 2.937(18) . . ?
C32 C33 2.76(3) . . ?
C32 C1 3.00(2) . . ?
O32 H401 2.679(13) . '2 676' ?
C41 C42 2.531(18) . . ?
C41 C43 2.54(3) . . ?
C41 C404 2.87(3) . . ?
C42 C4 2.53(2) . . ?
C43 C4 2.53(2) . . ?
O43 H402 2.603(16) . '2 566' ?
C1 C3 2.626(15) . . ?
C2 C4 2.612(16) . . ?
C4 C401 2.936(18) . . ?
C401 C403 2.19(3) . . ?
C401 C404 2.23(3) . . ?
C401 H402 2.05(2) . . ?
C401 H405 2.08(2) . . ?
C402 C404 2.19(3) . . ?
C402 C405 2.26(4) . . ?
C402 H401 2.084(17) . . ?
C402 H403 2.019(16) . . ?
C403 C405 2.31(4) . . ?
C403 H402 2.05(2) . . ?
C403 H404 2.14(2) . . ?
C404 H403 2.09(3) . . ?
C404 H405 2.23(3) . . ?
C405 H401 2.12(4) . . ?
C405 H404 2.15(4) . . ?

loop_
_geom_hbond_atom_site_label_D
_geom_hbond_atom_site_label_H
_geom_hbond_atom_site_label_A
_geom_hbond_site_symmetry_D
_geom_hbond_site_symmetry_H
_geom_hbond_site_symmetry_A
_geom_hbond_distance_DH
_geom_hbond_distance_HA
_geom_hbond_distance_DA
_geom_hbond_angle_DHA
_geom_hbond_publ_flag
? ? ? ? ? ? ? ? ? ? ?

loop_
_geom_torsion_atom_site_label_1
_geom_torsion_atom_site_label_2
_geom_torsion_atom_site_label_3
_geom_torsion_atom_site_label_4
_geom_torsion_site_symmetry_1
_geom_torsion_site_symmetry_2
_geom_torsion_site_symmetry_3
_geom_torsion_site_symmetry_4
_geom_torsion
_geom_torsion_publ_flag
? ? ? ? ? ? ? ? ? ?
